data_7047460
loop_
_publ_author_name
'Xiong, Jun'
'Kubo, Kazuya'
'L\"u, Shao-Fang'
'Li, Ming'
'Nakamura, Takayoshi'

_publ_section_title
;
 Supramolecular self-assembly for designing non-centrosymmetric crystals
 based on Keggin polyoxometallates and crown ether.
;
_journal_issue 39
_journal_name_full 'Dalton transactions (Cambridge, England : 2003)'
_journal_page_first 14001
_journal_page_last 14007
_journal_paper_doi 10.1039/c8dt02910e
_journal_volume 47
_journal_year 2018
_chemical_formula_sum 'C99 H111 Eu N6 O9'
_chemical_formula_weight 1680.90
_space_group_IT_number 19
_space_group_name_Hall 'P 2ac 2ab'
_space_group_name_H-M_alt 'P 21 21 21'
_symmetry_cell_setting orthorhombic
_symmetry_Int_Tables_number 19
_symmetry_space_group_name_Hall 'P 2ac 2ab'
_symmetry_space_group_name_H-M 'P 21 21 21'
_atom_sites_solution_hydrogens geom
_atom_sites_solution_primary direct
_audit_creation_method SHELXL-97
_audit_update_record
;
2018-06-21 deposited with the CCDC.
2018-09-05 downloaded from the CCDC.
;
_cell_angle_alpha 90.00
_cell_angle_beta 90.00
_cell_angle_gamma 90.00
_cell_formula_units_Z 4
_cell_length_a 11.2061(5)
_cell_length_b 23.9366(11)
_cell_length_c 31.4661(14)
_cell_measurement_reflns_used 4621
_cell_measurement_temperature 143
_cell_measurement_theta_max 17.59
_cell_measurement_theta_min 2.49
_cell_volume 8440.3(7)
_computing_data_collection 'Bruker APEX2'
_computing_data_reduction 'Bruker SAINT'
_computing_structure_refinement 'SHELXL-97 (Sheldrick, 2008)'
_computing_structure_solution 'SHELXS-97 (Sheldrick, 2008)'
_diffrn_ambient_temperature 143(1)
_diffrn_measured_fraction_theta_full 0.990
_diffrn_measured_fraction_theta_max 0.990
_diffrn_measurement_device 'CCD Area Detector'
_diffrn_measurement_device_type 'Bruker APEXII'
_diffrn_measurement_method 'phi and omega scans'
_diffrn_radiation_monochromator graphite
_diffrn_radiation_source 'sealed tube'
_diffrn_radiation_type MoK\a
_diffrn_radiation_wavelength 0.71073
_diffrn_reflns_av_R_equivalents 0.1580
_diffrn_reflns_av_sigmaI/netI 0.2185
_diffrn_reflns_limit_h_max 14
_diffrn_reflns_limit_h_min -14
_diffrn_reflns_limit_k_max 31
_diffrn_reflns_limit_k_min -31
_diffrn_reflns_limit_l_max 40
_diffrn_reflns_limit_l_min -40
_diffrn_reflns_number 75829
_diffrn_reflns_theta_full 27.54
_diffrn_reflns_theta_max 27.54
_diffrn_reflns_theta_min 1.55
_exptl_absorpt_coefficient_mu 0.807
_exptl_absorpt_correction_T_max 0.7456
_exptl_absorpt_correction_T_min 0.5477
_exptl_absorpt_correction_type multi-scan
_exptl_absorpt_process_details '(SADABS; Sheldrick, 2007)'
_exptl_crystal_colour colorless
_exptl_crystal_density_diffrn 1.323
_exptl_crystal_density_method 'not measured'
_exptl_crystal_description plate
_exptl_crystal_F_000 3528
_exptl_crystal_size_max 0.12
_exptl_crystal_size_mid 0.10
_exptl_crystal_size_min 0.03
_refine_diff_density_max 0.808
_refine_diff_density_min -1.771
_refine_diff_density_rms 0.099
_refine_ls_abs_structure_details 'Flack H D (1983), Acta Cryst. A39, 876-881'
_refine_ls_abs_structure_Flack -0.014(14)
_refine_ls_extinction_method none
_refine_ls_goodness_of_fit_ref 0.956
_refine_ls_hydrogen_treatment constr
_refine_ls_matrix_type full
_refine_ls_number_parameters 1037
_refine_ls_number_reflns 18996
_refine_ls_number_restraints 120
_refine_ls_restrained_S_all 0.958
_refine_ls_R_factor_all 0.1959
_refine_ls_R_factor_gt 0.0683
_refine_ls_shift/su_max 0.001
_refine_ls_shift/su_mean 0.000
_refine_ls_structure_factor_coef Fsqd
_refine_ls_weighting_details 'calc w=1/[\s^2^(Fo^2^)+(0.0549P)^2^+0.0000P] where P=(Fo^2^+2Fc^2^)/3'
_refine_ls_weighting_scheme calc
_refine_ls_wR_factor_gt 0.1196
_refine_ls_wR_factor_ref 0.1592
_reflns_number_gt 8634
_reflns_number_total 18996
_reflns_threshold_expression >2sigma(I)
_cod_data_source_file c8dt02910e2.cif
_cod_data_source_block 4124
_cod_depositor_comments 'Adding full bibliography for 7047460--7047465.cif.'
_cod_original_sg_symbol_H-M 'P 21 21 21 '
_cod_database_code 7047460

loop_
_symmetry_equiv_pos_as_xyz
'x, y, z'
'x+1/2, -y+1/2, -z'
'-x, y+1/2, -z+1/2'
'-x+1/2, -y, z+1/2'

loop_
_atom_site_label
_atom_site_type_symbol
_atom_site_fract_x
_atom_site_fract_y
_atom_site_fract_z
_atom_site_U_iso_or_equiv
_atom_site_adp_type
_atom_site_occupancy
_atom_site_symmetry_multiplicity
_atom_site_calc_flag
_atom_site_refinement_flags
Eu1 Eu 0.78551(3) 0.00001(2) 0.009969(11) 0.03754(11) Uani 1 1 d .
O1 O 0.7620(6) 0.0944(2) 0.0071(2) 0.0436(18) Uani 1 1 d .
O2 O 0.8998(5) 0.0186(2) -0.05028(15) 0.0382(15) Uani 1 1 d .
O3 O 0.6158(5) -0.01579(18) -0.02608(16) 0.0367(14) Uani 1 1 d .
O4 O 0.7997(6) -0.0934(2) 0.00067(19) 0.0404(17) Uani 1 1 d .
O5 O 0.7026(4) -0.0037(3) 0.07737(14) 0.0398(12) Uani 1 1 d .
O6 O 0.9564(4) -0.0042(3) 0.05225(13) 0.0357(12) Uani 1 1 d .
C1 C 0.7376(9) 0.1178(4) -0.0297(3) 0.041(3) Uani 1 1 d .
C2 C 0.6111(10) 0.1284(4) -0.0387(3) 0.046(3) Uani 1 1 d .
H2 H 0.5537 0.1196 -0.0184 0.061 Uiso 1 1 calc R
C3 C 0.5775(9) 0.1509(3) -0.0760(3) 0.048(3) Uani 1 1 d .
H3 H 0.4973 0.1590 -0.0804 0.064 Uiso 1 1 calc R
C4 C 0.6604(11) 0.1626(4) -0.1090(3) 0.044(3) Uani 1 1 d .
C5 C 0.6247(11) 0.1844(4) -0.1483(4) 0.062(3) Uani 1 1 d .
H5 H 0.5444 0.1915 -0.1534 0.083 Uiso 1 1 calc R
C6 C 0.7087(14) 0.1954(4) -0.1799(3) 0.064(4) Uani 1 1 d .
H6 H 0.6859 0.2106 -0.2058 0.085 Uiso 1 1 calc R
C7 C 0.8287(12) 0.1829(4) -0.1713(3) 0.061(4) Uani 1 1 d .
H7 H 0.8851 0.1895 -0.1924 0.082 Uiso 1 1 calc R
C8 C 0.8656(10) 0.1618(4) -0.1339(3) 0.049(3) Uani 1 1 d .
H8 H 0.9459 0.1536 -0.1299 0.065 Uiso 1 1 calc R
C9 C 0.7833(12) 0.1520(3) -0.1006(3) 0.043(2) Uani 1 1 d .
C10 C 0.8212(9) 0.1289(3) -0.0607(3) 0.036(2) Uani 1 1 d .
C11 C 0.9489(9) 0.1164(4) -0.0528(3) 0.038(2) Uani 1 1 d .
C12 C 1.0366(8) 0.1575(3) -0.0471(2) 0.038(2) Uani 1 1 d .
C13 C 1.0091(9) 0.2156(4) -0.0486(3) 0.049(3) Uani 1 1 d .
H13 H 0.9308 0.2266 -0.0538 0.066 Uiso 1 1 calc R
C14 C 1.0941(11) 0.2553(4) -0.0427(3) 0.058(3) Uani 1 1 d .
H14 H 1.0729 0.2928 -0.0433 0.077 Uiso 1 1 calc R
C15 C 1.2122(10) 0.2404(4) -0.0359(3) 0.058(3) Uani 1 1 d .
H15 H 1.2699 0.2679 -0.0322 0.077 Uiso 1 1 calc R
C16 C 1.2437(9) 0.1857(4) -0.0346(3) 0.057(3) Uani 1 1 d .
H16 H 1.3229 0.1760 -0.0298 0.075 Uiso 1 1 calc R
C17 C 1.1583(8) 0.1438(4) -0.0405(2) 0.041(2) Uani 1 1 d .
C18 C 1.1888(8) 0.0853(4) -0.0385(3) 0.046(2) Uani 1 1 d .
H18 H 1.2679 0.0744 -0.0351 0.062 Uiso 1 1 calc R
C19 C 1.1015(8) 0.0463(4) -0.0415(2) 0.042(2) Uani 1 1 d .
H19 H 1.1227 0.0089 -0.0391 0.056 Uiso 1 1 calc R
C20 C 0.9807(8) 0.0594(3) -0.0481(2) 0.035(2) Uani 1 1 d .
C21 C 0.5420(7) -0.0573(3) -0.0195(2) 0.032(2) Uani 1 1 d .
C22 C 0.4310(8) -0.0468(3) 0.0004(2) 0.044(2) Uani 1 1 d .
H22 H 0.4117 -0.0101 0.0071 0.059 Uiso 1 1 calc R
C23 C 0.3516(7) -0.0871(3) 0.0101(3) 0.043(2) Uani 1 1 d .
H23 H 0.2804 -0.0780 0.0235 0.057 Uiso 1 1 calc R
C24 C 0.3775(7) -0.1450(3) -0.0004(2) 0.039(2) Uani 1 1 d .
C25 C 0.2989(8) -0.1884(3) 0.0121(3) 0.044(2) Uani 1 1 d .
H25 H 0.2280 -0.1800 0.0261 0.059 Uiso 1 1 calc R
C26 C 0.3285(8) -0.2428(3) 0.0035(3) 0.044(2) Uani 1 1 d .
H26 H 0.2770 -0.2714 0.0115 0.059 Uiso 1 1 calc R
C27 C 0.4346(7) -0.2554(3) -0.0170(3) 0.039(2) Uani 1 1 d .
H27 H 0.4539 -0.2926 -0.0220 0.051 Uiso 1 1 calc R
C28 C 0.5119(7) -0.2142(3) -0.0300(2) 0.0325(19) Uani 1 1 d .
H28 H 0.5810 -0.2238 -0.0446 0.043 Uiso 1 1 calc R
C29 C 0.4869(7) -0.1568(3) -0.0213(2) 0.0286(19) Uani 1 1 d .
C30 C 0.5670(8) -0.1122(3) -0.0325(3) 0.032(2) Uani 1 1 d .
C31 C 0.6796(9) -0.1241(3) -0.0566(3) 0.037(2) Uani 1 1 d .
C32 C 0.6736(9) -0.1444(3) -0.0995(3) 0.029(2) Uani 1 1 d .
C33 C 0.5649(9) -0.1525(3) -0.1214(3) 0.041(2) Uani 1 1 d .
H33 H 0.4932 -0.1452 -0.1076 0.055 Uiso 1 1 calc R
C34 C 0.5630(10) -0.1711(3) -0.1629(3) 0.045(3) Uani 1 1 d .
H34 H 0.4904 -0.1755 -0.1768 0.060 Uiso 1 1 calc R
C35 C 0.6679(13) -0.1834(5) -0.1840(4) 0.059(4) Uani 1 1 d .
H35 H 0.6654 -0.1973 -0.2116 0.079 Uiso 1 1 calc R
C36 C 0.7730(12) -0.1754(4) -0.1648(3) 0.054(3) Uani 1 1 d .
H36 H 0.8427 -0.1833 -0.1797 0.072 Uiso 1 1 calc R
C37 C 0.7816(11) -0.1551(3) -0.1224(3) 0.041(2) Uani 1 1 d .
C38 C 0.8911(10) -0.1457(4) -0.1020(4) 0.052(3) Uani 1 1 d .
H38 H 0.9619 -0.1533 -0.1163 0.069 Uiso 1 1 calc R
C39 C 0.8951(8) -0.1254(4) -0.0615(3) 0.037(3) Uani 1 1 d .
H39 H 0.9688 -0.1193 -0.0487 0.050 Uiso 1 1 calc R
C40 C 0.7905(10) -0.1137(4) -0.0388(3) 0.039(2) Uani 1 1 d .
C41 C 0.7464(7) 0.0286(3) 0.1083(3) 0.035(2) Uani 1 1 d .
C42 C 0.6919(9) 0.0813(3) 0.1156(3) 0.052(3) Uani 1 1 d .
H42 H 0.6261 0.0917 0.0995 0.069 Uiso 1 1 calc R
C43 C 0.7348(10) 0.1172(4) 0.1461(3) 0.057(3) Uani 1 1 d .
H43 H 0.6955 0.1508 0.1510 0.075 Uiso 1 1 calc R
C44 C 0.8358(10) 0.1041(4) 0.1697(3) 0.048(3) Uani 1 1 d .
C45 C 0.8845(11) 0.1425(5) 0.1990(3) 0.063(3) Uani 1 1 d .
H45 H 0.8484 0.1771 0.2033 0.084 Uiso 1 1 calc R
C46 C 0.9873(14) 0.1281(5) 0.2214(3) 0.083(4) Uani 1 1 d .
H46 H 1.0186 0.1533 0.2410 0.110 Uiso 1 1 calc R
C47 C 1.0453(10) 0.0765(5) 0.2151(3) 0.064(3) Uani 1 1 d .
H47 H 1.1144 0.0679 0.2301 0.085 Uiso 1 1 calc R
C48 C 0.9985(9) 0.0390(4) 0.1865(3) 0.053(3) Uani 1 1 d .
H48 H 1.0364 0.0049 0.1825 0.070 Uiso 1 1 calc R
C49 C 0.8945(9) 0.0511(4) 0.1633(3) 0.043(2) Uani 1 1 d .
C50 C 0.8482(9) 0.0136(3) 0.1315(2) 0.041(2) Uani 1 1 d .
C51 C 0.9123(7) -0.0395(3) 0.1211(3) 0.033(2) Uani 1 1 d .
C52 C 0.9186(9) -0.0843(4) 0.1510(3) 0.041(2) Uani 1 1 d .
C53 C 0.8561(9) -0.0836(4) 0.1906(3) 0.049(3) Uani 1 1 d .
H53 H 0.8094 -0.0528 0.1975 0.065 Uiso 1 1 calc R
C54 C 0.8635(11) -0.1275(5) 0.2186(3) 0.069(3) Uani 1 1 d .
H54 H 0.8244 -0.1258 0.2446 0.092 Uiso 1 1 calc R
C55 C 0.9311(11) -0.1753(5) 0.2075(3) 0.075(4) Uani 1 1 d .
H55 H 0.9351 -0.2053 0.2262 0.100 Uiso 1 1 calc R
C56 C 0.9904(8) -0.1779(4) 0.1697(3) 0.050(2) Uani 1 1 d .
H56 H 1.0360 -0.2093 0.1633 0.066 Uiso 1 1 calc R
C57 C 0.9834(8) -0.1337(4) 0.1402(3) 0.041(2) Uani 1 1 d .
C58 C 1.0428(8) -0.1361(4) 0.1010(3) 0.042(2) Uani 1 1 d .
H58 H 1.0902 -0.1669 0.0946 0.056 Uiso 1 1 calc R
C59 C 1.0319(9) -0.0938(4) 0.0721(3) 0.039(3) Uani 1 1 d .
H59 H 1.0687 -0.0971 0.0457 0.052 Uiso 1 1 calc R
C60 C 0.9652(8) -0.0444(3) 0.0816(2) 0.034(2) Uani 1 1 d .
N1 N 0.7654(6) 0.0025(4) -0.12252(19) 0.0433(16) Uani 1 1 d .
H1 H 0.8065 0.0095 -0.1000 0.058 Uiso 1 1 calc R
N2 N 0.7631(7) -0.0251(3) -0.1926(2) 0.046(2) Uani 1 1 d .
C61 C 0.8257(9) -0.0477(4) -0.2300(3) 0.059(3) Uani 1 1 d .
H61a H 0.7671 -0.0614 -0.2501 0.078 Uiso 1 1 calc R
H61b H 0.8744 -0.0791 -0.2212 0.078 Uiso 1 1 calc R
C62 C 0.9056(8) -0.0042(6) -0.2521(2) 0.070(3) Uani 1 1 d .
H62a H 0.9194 -0.0156 -0.2812 0.093 Uiso 1 1 calc R
H62b H 0.8649 0.0315 -0.2526 0.093 Uiso 1 1 calc R
C63 C 1.0259(8) 0.0024(7) -0.2293(3) 0.073(3) Uani 1 1 d .
H63a H 1.0751 0.0282 -0.2453 0.097 Uiso 1 1 calc R
H63b H 1.0663 -0.0335 -0.2291 0.097 Uiso 1 1 calc R
C64 C 1.0159(10) 0.0237(4) -0.1829(3) 0.060(3) Uani 1 1 d .
H64a H 0.9712 0.0584 -0.1826 0.079 Uiso 1 1 calc R
H64b H 1.0952 0.0313 -0.1720 0.079 Uiso 1 1 calc R
C65 C 0.9531(9) -0.0196(3) -0.1536(3) 0.047(3) Uani 1 1 d .
H65a H 0.9769 -0.0570 -0.1618 0.063 Uiso 1 1 calc R
H65b H 0.9778 -0.0136 -0.1244 0.063 Uiso 1 1 calc R
C66 C 0.8215(8) -0.0145(3) -0.1567(3) 0.041(2) Uani 1 1 d .
C67 C 0.6352(8) 0.0103(4) -0.1209(2) 0.051(3) Uani 1 1 d .
H67a H 0.6148 0.0385 -0.0999 0.068 Uiso 1 1 calc R
H67b H 0.5964 -0.0244 -0.1131 0.068 Uiso 1 1 calc R
C68 C 0.5941(9) 0.0289(4) -0.1652(3) 0.054(3) Uani 1 1 d .
H68a H 0.5077 0.0315 -0.1660 0.072 Uiso 1 1 calc R
H68b H 0.6270 0.0654 -0.1718 0.072 Uiso 1 1 calc R
C69 C 0.6365(8) -0.0133(4) -0.1973(3) 0.055(3) Uani 1 1 d .
H69a H 0.5916 -0.0477 -0.1938 0.073 Uiso 1 1 calc R
H69b H 0.6215 0.0007 -0.2257 0.073 Uiso 1 1 calc R
N3 N 0.6440(6) -0.1159(3) 0.0899(2) 0.0382(18) Uani 1 1 d .
H3A H 0.6701 -0.0821 0.0895 0.051 Uiso 1 1 calc R
N4 N 0.4898(7) -0.1756(3) 0.1082(2) 0.0448(19) Uani 1 1 d .
C70 C 0.3672(8) -0.1850(4) 0.1202(3) 0.047(2) Uani 1 1 d .
H70a H 0.3462 -0.2234 0.1140 0.063 Uiso 1 1 calc R
H70b H 0.3160 -0.1611 0.1032 0.063 Uiso 1 1 calc R
C71 C 0.3449(9) -0.1736(4) 0.1660(3) 0.063(3) Uani 1 1 d .
H71a H 0.4103 -0.1891 0.1824 0.084 Uiso 1 1 calc R
H71b H 0.2727 -0.1930 0.1745 0.084 Uiso 1 1 calc R
C72 C 0.3318(9) -0.1128(4) 0.1774(3) 0.062(3) Uani 1 1 d .
H72a H 0.3189 -0.1099 0.2078 0.083 Uiso 1 1 calc R
H72b H 0.2613 -0.0983 0.1634 0.083 Uiso 1 1 calc R
C73 C 0.4369(9) -0.0768(4) 0.1656(3) 0.049(3) Uani 1 1 d .
H73a H 0.5065 -0.0900 0.1809 0.065 Uiso 1 1 calc R
H73b H 0.4211 -0.0389 0.1750 0.065 Uiso 1 1 calc R
C74 C 0.4659(9) -0.0757(4) 0.1183(3) 0.047(2) Uani 1 1 d .
H74a H 0.3919 -0.0743 0.1024 0.062 Uiso 1 1 calc R
H74b H 0.5103 -0.0419 0.1120 0.062 Uiso 1 1 calc R
C75 C 0.5371(8) -0.1252(3) 0.1038(2) 0.033(2) Uani 1 1 d .
C76 C 0.7227(9) -0.1610(3) 0.0749(3) 0.049(2) Uani 1 1 d .
H76a H 0.8058 -0.1505 0.0783 0.066 Uiso 1 1 calc R
H76b H 0.7081 -0.1686 0.0450 0.066 Uiso 1 1 calc R
C77 C 0.6946(9) -0.2120(3) 0.1015(3) 0.054(3) Uani 1 1 d .
H77a H 0.7406 -0.2436 0.0913 0.072 Uiso 1 1 calc R
H77b H 0.7164 -0.2051 0.1308 0.072 Uiso 1 1 calc R
C78 C 0.5638(9) -0.2251(4) 0.0987(3) 0.054(3) Uani 1 1 d .
H78a H 0.5454 -0.2384 0.0703 0.071 Uiso 1 1 calc R
H78b H 0.5447 -0.2546 0.1186 0.071 Uiso 1 1 calc R
N5 N 1.0358(8) 0.1012(3) 0.0642(3) 0.041(2) Uani 1 1 d .
H5a H 1.0028 0.0690 0.0611 0.054 Uiso 1 1 calc R
N6 N 1.2091(8) 0.1513(3) 0.0740(2) 0.052(2) Uani 1 1 d .
C79 C 1.3363(12) 0.1529(4) 0.0817(5) 0.097(5) Uani 1 1 d .
H79a H 1.3635 0.1911 0.0781 0.128 Uiso 1 1 calc R
H79b H 1.3755 0.1304 0.0603 0.128 Uiso 1 1 calc R
C80 C 1.3753(11) 0.1331(5) 0.1241(5) 0.117(6) Uani 1 1 d .
H80a H 1.3214 0.1480 0.1453 0.156 Uiso 1 1 calc R
H80b H 1.4541 0.1480 0.1298 0.156 Uiso 1 1 calc R
C81 C 1.3797(11) 0.0698(5) 0.1287(5) 0.112(6) Uani 1 1 d .
H81a H 1.4402 0.0551 0.1097 0.149 Uiso 1 1 calc R
H81b H 1.4032 0.0606 0.1576 0.149 Uiso 1 1 calc R
C82 C 1.2613(9) 0.0416(4) 0.1190(3) 0.068(3) Uani 1 1 d .
H82a H 1.2011 0.0562 0.1382 0.091 Uiso 1 1 calc R
H82b H 1.2690 0.0019 0.1246 0.091 Uiso 1 1 calc R
C83 C 1.2187(9) 0.0498(3) 0.0732(3) 0.057(3) Uani 1 1 d .
H83a H 1.2870 0.0504 0.0543 0.075 Uiso 1 1 calc R
H83b H 1.1681 0.0187 0.0651 0.075 Uiso 1 1 calc R
C84 C 1.1498(9) 0.1038(3) 0.0688(3) 0.040(2) Uani 1 1 d .
C85 C 0.9607(9) 0.1510(3) 0.0640(3) 0.043(2) Uani 1 1 d .
H85a H 0.8819 0.1421 0.0748 0.057 Uiso 1 1 calc R
H85b H 0.9523 0.1651 0.0352 0.057 Uiso 1 1 calc R
C86 C 1.0189(9) 0.1949(3) 0.0918(3) 0.047(3) Uani 1 1 d .
H86a H 0.9741 0.2295 0.0902 0.063 Uiso 1 1 calc R
H86b H 1.0190 0.1824 0.1212 0.063 Uiso 1 1 calc R
C87 C 1.1451(9) 0.2047(4) 0.0773(3) 0.060(3) Uani 1 1 d .
H87a H 1.1445 0.2231 0.0498 0.080 Uiso 1 1 calc R
H87b H 1.1858 0.2290 0.0973 0.080 Uiso 1 1 calc R
O7 O 1.2405(11) -0.0931(5) -0.1741(3) 0.145(4) Uani 1 1 d U
C88 C 1.2214(15) -0.1290(7) -0.1396(4) 0.116(4) Uani 1 1 d U
H88a H 1.2826 -0.1576 -0.1383 0.154 Uiso 1 1 calc R
H88b H 1.1438 -0.1468 -0.1415 0.154 Uiso 1 1 calc R
C89 C 1.2284(12) -0.0893(6) -0.1004(4) 0.105(4) Uani 1 1 d U
H89a H 1.1492 -0.0780 -0.0913 0.140 Uiso 1 1 calc R
H89b H 1.2686 -0.1074 -0.0768 0.140 Uiso 1 1 calc R
C90 C 1.2991(13) -0.0394(6) -0.1159(4) 0.113(4) Uani 1 1 d U
H90a H 1.2567 -0.0050 -0.1099 0.151 Uiso 1 1 calc R
H90b H 1.3764 -0.0380 -0.1021 0.151 Uiso 1 1 calc R
C91 C 1.3135(12) -0.0472(8) -0.1625(4) 0.137(6) Uani 1 1 d U
H91a H 1.2888 -0.0138 -0.1776 0.183 Uiso 1 1 calc R
H91b H 1.3962 -0.0548 -0.1694 0.183 Uiso 1 1 calc R
O8 O 1.2705(17) 0.2221(5) -0.1890(4) 0.213(6) Uani 1 1 d U
C92 C 1.295(2) 0.1809(7) -0.2169(5) 0.160(6) Uani 1 1 d U
H92a H 1.3769 0.1848 -0.2267 0.213 Uiso 1 1 calc R
H92b H 1.2433 0.1845 -0.2414 0.213 Uiso 1 1 calc R
C93 C 1.280(2) 0.1276(7) -0.1991(4) 0.181(7) Uani 1 1 d U
H93a H 1.3515 0.1052 -0.2027 0.241 Uiso 1 1 calc R
H93b H 1.2132 0.1084 -0.2121 0.241 Uiso 1 1 calc R
C94 C 1.2570(18) 0.1386(7) -0.1537(4) 0.140(6) Uani 1 1 d U
H94a H 1.3267 0.1299 -0.1367 0.187 Uiso 1 1 calc R
H94b H 1.1902 0.1165 -0.1436 0.187 Uiso 1 1 calc R
C95 C 1.2280(18) 0.2011(7) -0.1514(5) 0.153(6) Uani 1 1 d U
H95a H 1.1426 0.2071 -0.1489 0.203 Uiso 1 1 calc R
H95b H 1.2676 0.2184 -0.1273 0.203 Uiso 1 1 calc R
O9 O 0.8193(16) 0.3066(7) -0.2536(7) 0.242(7) Uani 1 1 d U
C96 C 0.887(2) 0.2664(10) -0.2782(6) 0.210(8) Uani 1 1 d U
H96a H 0.8393 0.2330 -0.2823 0.279 Uiso 1 1 calc R
H96b H 0.9046 0.2820 -0.3059 0.279 Uiso 1 1 calc R
C97 C 0.993(2) 0.2523(9) -0.2581(6) 0.153(6) Uani 1 1 d U
H97a H 1.0558 0.2457 -0.2786 0.203 Uiso 1 1 calc R
H97b H 0.9828 0.2193 -0.2406 0.203 Uiso 1 1 calc R
C98 C 1.019(2) 0.3025(8) -0.2316(7) 0.198(8) Uani 1 1 d U
H98a H 1.0983 0.3166 -0.2372 0.263 Uiso 1 1 calc R
H98b H 1.0118 0.2939 -0.2015 0.263 Uiso 1 1 calc R
C99 C 0.924(2) 0.3445(10) -0.2451(9) 0.246(10) Uani 1 1 d U
H99a H 0.9068 0.3711 -0.2226 0.327 Uiso 1 1 calc R
H99b H 0.9479 0.3646 -0.2705 0.327 Uiso 1 1 calc R

loop_
_atom_site_aniso_label
_atom_site_aniso_U_11
_atom_site_aniso_U_22
_atom_site_aniso_U_33
_atom_site_aniso_U_23
_atom_site_aniso_U_13
_atom_site_aniso_U_12
Eu1 0.0472(2) 0.03089(17) 0.03449(18) 0.0000(3) 0.0005(2) -0.0058(4)
O1 0.065(5) 0.029(3) 0.037(3) -0.008(3) -0.002(4) -0.004(3)
O2 0.050(4) 0.034(3) 0.030(3) -0.004(2) 0.007(2) -0.006(3)
O3 0.041(3) 0.026(3) 0.043(3) -0.008(2) 0.000(2) 0.004(3)
O4 0.044(4) 0.039(3) 0.039(4) 0.001(3) -0.005(3) -0.007(3)
O5 0.043(3) 0.028(3) 0.049(3) 0.004(4) 0.007(2) -0.004(5)
O6 0.048(3) 0.031(3) 0.028(3) 0.001(4) 0.004(2) -0.009(4)
C1 0.053(8) 0.025(5) 0.045(6) -0.001(5) -0.007(6) -0.007(5)
C2 0.065(8) 0.028(5) 0.044(7) -0.003(5) -0.010(6) -0.002(5)
C3 0.052(7) 0.028(5) 0.065(7) -0.001(5) 0.007(6) 0.001(5)
C4 0.067(8) 0.032(6) 0.034(6) -0.010(5) -0.015(6) 0.004(6)
C5 0.085(9) 0.037(6) 0.064(8) -0.017(6) -0.025(7) 0.007(6)
C6 0.119(12) 0.043(6) 0.031(6) 0.003(5) 0.001(8) 0.017(8)
C7 0.102(11) 0.040(6) 0.042(7) -0.002(5) -0.013(7) 0.000(7)
C8 0.078(8) 0.040(6) 0.027(6) 0.005(4) -0.011(5) -0.003(6)
C9 0.060(7) 0.023(4) 0.046(6) -0.008(4) -0.001(7) -0.009(6)
C10 0.053(7) 0.020(4) 0.036(6) -0.001(4) -0.002(5) -0.008(5)
C11 0.042(6) 0.042(6) 0.028(5) 0.005(4) 0.010(5) -0.009(5)
C12 0.053(6) 0.023(4) 0.036(5) 0.002(4) 0.010(4) -0.010(4)
C13 0.057(7) 0.040(6) 0.051(6) 0.011(5) -0.002(5) -0.016(5)
C14 0.088(9) 0.035(5) 0.051(7) 0.008(5) -0.006(6) -0.014(6)
C15 0.052(7) 0.063(7) 0.058(6) 0.007(5) -0.001(6) -0.025(7)
C16 0.055(8) 0.058(6) 0.056(6) -0.001(5) 0.006(5) -0.010(5)
C17 0.041(6) 0.046(6) 0.035(5) 0.000(4) 0.007(4) -0.006(5)
C18 0.035(6) 0.061(6) 0.043(5) -0.002(5) 0.010(4) 0.000(5)
C19 0.051(6) 0.041(5) 0.034(5) -0.003(4) 0.009(4) 0.005(5)
C20 0.037(6) 0.036(5) 0.031(5) 0.001(4) 0.002(4) -0.008(4)
C21 0.034(5) 0.037(5) 0.027(5) -0.008(4) -0.007(4) -0.002(4)
C22 0.053(6) 0.031(4) 0.048(7) -0.006(4) 0.003(4) 0.003(4)
C23 0.031(5) 0.051(5) 0.047(5) -0.015(5) 0.013(5) 0.011(4)
C24 0.029(5) 0.046(5) 0.042(6) -0.004(4) 0.000(4) 0.004(4)
C25 0.053(6) 0.045(5) 0.034(4) -0.001(4) 0.020(5) -0.013(5)
C26 0.045(6) 0.034(5) 0.054(6) 0.002(4) 0.009(4) -0.008(4)
C27 0.037(5) 0.031(4) 0.048(6) -0.001(4) 0.004(4) -0.002(4)
C28 0.036(5) 0.036(5) 0.026(4) 0.000(4) 0.005(4) 0.008(4)
C29 0.039(5) 0.031(4) 0.016(4) 0.000(3) -0.005(3) 0.002(4)
C30 0.034(5) 0.032(5) 0.030(5) -0.007(4) 0.003(4) -0.004(4)
C31 0.046(7) 0.022(4) 0.043(6) 0.006(4) 0.007(5) 0.001(4)
C32 0.042(6) 0.017(4) 0.027(5) 0.000(4) 0.006(4) 0.009(4)
C33 0.066(7) 0.026(5) 0.031(5) 0.000(4) 0.004(5) 0.008(5)
C34 0.081(8) 0.025(5) 0.029(5) -0.012(4) 0.003(5) 0.001(5)
C35 0.102(10) 0.039(6) 0.037(7) -0.002(5) 0.009(7) 0.007(7)
C36 0.075(9) 0.032(5) 0.055(7) 0.006(5) 0.025(7) 0.021(7)
C37 0.049(6) 0.029(5) 0.044(6) 0.007(4) 0.022(6) 0.013(5)
C38 0.054(8) 0.037(6) 0.066(8) 0.019(6) 0.028(6) 0.008(5)
C39 0.017(6) 0.037(6) 0.057(7) 0.017(5) 0.005(5) 0.005(5)
C40 0.043(7) 0.031(5) 0.043(6) 0.006(4) -0.005(6) -0.008(6)
C41 0.049(7) 0.021(4) 0.033(5) -0.002(4) 0.018(4) 0.005(4)
C42 0.065(8) 0.038(5) 0.052(6) -0.003(5) 0.011(5) 0.001(5)
C43 0.065(8) 0.040(5) 0.065(7) -0.009(5) 0.035(6) -0.002(6)
C44 0.062(7) 0.041(6) 0.041(6) -0.012(5) 0.017(6) -0.011(6)
C45 0.099(10) 0.050(7) 0.040(7) -0.015(6) 0.018(7) -0.009(7)
C46 0.138(13) 0.077(9) 0.035(7) -0.027(6) 0.018(7) -0.039(9)
C47 0.063(7) 0.096(9) 0.034(6) -0.019(6) 0.004(5) -0.026(7)
C48 0.064(7) 0.059(6) 0.034(6) 0.007(5) 0.011(5) -0.007(6)
C49 0.055(7) 0.045(6) 0.028(5) 0.002(5) 0.016(5) 0.003(5)
C50 0.067(6) 0.031(6) 0.024(4) 0.001(4) 0.017(4) 0.011(5)
C51 0.037(5) 0.029(5) 0.032(5) -0.009(4) 0.000(4) -0.002(4)
C52 0.064(7) 0.034(5) 0.025(5) -0.001(4) -0.001(4) -0.004(5)
C53 0.073(7) 0.041(6) 0.034(6) 0.009(5) 0.007(5) 0.002(5)
C54 0.104(10) 0.060(7) 0.042(7) 0.006(6) 0.009(7) 0.001(7)
C55 0.111(11) 0.060(7) 0.054(7) 0.029(6) 0.008(7) 0.006(7)
C56 0.050(6) 0.045(6) 0.055(6) 0.008(5) 0.005(5) 0.013(5)
C57 0.041(6) 0.040(5) 0.043(6) 0.013(4) 0.008(4) 0.009(5)
C58 0.034(6) 0.038(5) 0.054(6) 0.005(5) 0.011(5) 0.011(4)
C59 0.038(7) 0.036(6) 0.044(6) -0.004(5) 0.016(5) -0.004(5)
C60 0.050(6) 0.030(5) 0.022(5) 0.004(4) -0.005(4) -0.010(4)
N1 0.053(4) 0.036(3) 0.041(4) -0.006(5) -0.012(3) 0.017(6)
N2 0.063(6) 0.039(4) 0.035(4) -0.004(3) 0.001(4) -0.006(4)
C61 0.063(8) 0.065(7) 0.049(6) -0.013(5) -0.002(5) -0.018(6)
C62 0.081(7) 0.088(8) 0.040(5) -0.009(9) 0.004(5) -0.019(11)
C63 0.068(7) 0.099(8) 0.052(6) 0.038(9) 0.006(5) 0.005(10)
C64 0.083(8) 0.062(7) 0.033(6) 0.009(5) -0.007(5) -0.028(6)
C65 0.072(7) 0.041(6) 0.029(5) 0.004(4) -0.005(5) -0.002(5)
C66 0.059(7) 0.026(5) 0.038(5) 0.002(4) -0.007(4) -0.001(4)
C67 0.078(7) 0.033(7) 0.043(5) 0.002(5) 0.000(5) -0.012(6)
C68 0.053(7) 0.049(6) 0.061(7) 0.016(5) 0.004(5) 0.006(5)
C69 0.047(6) 0.068(9) 0.050(6) 0.011(5) -0.007(5) -0.011(6)
N3 0.039(5) 0.023(4) 0.052(5) 0.000(3) 0.010(4) -0.004(4)
N4 0.061(6) 0.032(4) 0.041(5) 0.001(3) 0.005(4) -0.012(4)
C70 0.047(6) 0.044(6) 0.049(6) -0.003(5) 0.003(5) -0.018(5)
C71 0.070(7) 0.060(7) 0.060(7) 0.002(6) 0.018(6) -0.015(6)
C72 0.072(8) 0.074(7) 0.040(6) -0.008(5) 0.026(5) -0.002(6)
C73 0.064(7) 0.050(6) 0.032(5) -0.005(4) 0.004(5) -0.004(5)
C74 0.048(6) 0.046(6) 0.046(6) 0.002(5) 0.004(5) -0.009(5)
C75 0.044(6) 0.036(5) 0.019(4) 0.006(4) 0.006(4) -0.003(5)
C76 0.043(6) 0.043(5) 0.062(6) 0.005(4) 0.009(5) -0.007(5)
C77 0.074(8) 0.026(4) 0.062(6) 0.010(4) 0.009(6) 0.008(5)
C78 0.064(8) 0.035(5) 0.062(7) -0.005(5) 0.015(5) -0.012(5)
N5 0.053(6) 0.020(4) 0.049(5) -0.008(4) 0.002(5) -0.002(4)
N6 0.042(5) 0.029(4) 0.086(6) -0.004(4) 0.012(5) -0.001(5)
C79 0.066(9) 0.026(6) 0.198(16) 0.003(8) 0.025(9) -0.011(6)
C80 0.060(9) 0.057(8) 0.235(19) -0.047(10) -0.052(11) 0.007(7)
C81 0.072(10) 0.053(7) 0.210(17) -0.030(9) -0.065(11) 0.009(7)
C82 0.057(8) 0.050(6) 0.097(9) 0.026(6) -0.009(6) 0.017(5)
C83 0.047(6) 0.029(5) 0.094(8) -0.001(5) 0.021(6) -0.004(5)
C84 0.051(7) 0.027(5) 0.043(5) 0.001(4) 0.016(5) -0.002(5)
C85 0.065(7) 0.033(5) 0.032(5) 0.002(4) 0.001(5) 0.012(5)
C86 0.072(8) 0.025(5) 0.044(6) -0.004(4) 0.009(5) 0.009(5)
C87 0.073(8) 0.033(5) 0.073(7) 0.000(5) 0.024(6) 0.003(6)
O7 0.169(11) 0.155(10) 0.111(6) 0.005(6) 0.009(8) -0.002(8)
C88 0.101(10) 0.146(11) 0.100(9) 0.007(7) 0.015(10) -0.014(10)
C89 0.067(8) 0.162(12) 0.087(7) 0.018(7) 0.004(7) -0.008(8)
C90 0.093(10) 0.146(10) 0.100(8) 0.013(7) 0.019(8) 0.006(8)
C91 0.079(10) 0.235(15) 0.098(8) 0.061(9) -0.008(7) -0.047(9)
O8 0.373(17) 0.133(8) 0.134(10) 0.021(7) 0.018(12) -0.046(12)
C92 0.252(18) 0.150(12) 0.079(9) 0.013(8) -0.017(11) -0.034(15)
C93 0.32(2) 0.146(9) 0.077(9) 0.005(8) -0.026(12) -0.051(15)
C94 0.199(17) 0.130(9) 0.092(8) -0.009(8) 0.000(11) -0.071(12)
C95 0.201(16) 0.140(10) 0.117(10) 0.017(9) 0.013(11) -0.042(13)
O9 0.200(13) 0.186(16) 0.339(19) 0.004(13) 0.033(13) 0.024(10)
C96 0.30(2) 0.221(18) 0.109(14) -0.030(12) -0.073(13) 0.069(14)
C97 0.160(13) 0.196(14) 0.103(14) -0.025(11) 0.044(10) 0.010(11)
C98 0.244(16) 0.141(15) 0.210(18) 0.024(12) -0.042(15) -0.060(14)
C99 0.27(2) 0.156(16) 0.31(2) -0.015(16) -0.01(2) -0.003(12)

loop_
_atom_type_symbol
_atom_type_description
_atom_type_scat_dispersion_real
_atom_type_scat_dispersion_imag
_atom_type_scat_source
C C 0.0033 0.0016 'International Tables Vol C Tables 4.2.6.8 and 6.1.1.4'
H H 0.0000 0.0000 'International Tables Vol C Tables 4.2.6.8 and 6.1.1.4'
N N 0.0061 0.0033 'International Tables Vol C Tables 4.2.6.8 and 6.1.1.4'
O O 0.0106 0.0060 'International Tables Vol C Tables 4.2.6.8 and 6.1.1.4'
Eu Eu -0.1578 3.6682 'International Tables Vol C Tables 4.2.6.8 and 6.1.1.4'

loop_
_geom_angle_atom_site_label_1
_geom_angle_atom_site_label_2
_geom_angle_atom_site_label_3
_geom_angle
O3 Eu1 O4 80.09(19)
O3 Eu1 O1 92.8(2)
O4 Eu1 O1 169.99(18)
O3 Eu1 O5 96.67(18)
O4 Eu1 O5 96.2(2)
O1 Eu1 O5 91.6(2)
O3 Eu1 O2 94.96(19)
O4 Eu1 O2 92.6(2)
O1 Eu1 O2 81.0(2)
O5 Eu1 O2 166.47(19)
O3 Eu1 O6 167.2(2)
O4 Eu1 O6 88.5(2)
O1 Eu1 O6 99.2(2)
O5 Eu1 O6 78.80(16)
O2 Eu1 O6 91.20(17)
O3 Eu1 C40 67.7(2)
O4 Eu1 C40 22.1(2)
O1 Eu1 C40 147.9(2)
O5 Eu1 C40 115.0(2)
O2 Eu1 C40 75.9(2)
O6 Eu1 C40 103.2(3)
O3 Eu1 C1 78.7(2)
O4 Eu1 C1 148.4(2)
O1 Eu1 C1 21.7(2)
O5 Eu1 C1 109.3(3)
O2 Eu1 C1 66.3(2)
O6 Eu1 C1 114.0(3)
C40 Eu1 C1 126.3(2)
O3 Eu1 C20 111.5(2)
O4 Eu1 C20 108.6(2)
O1 Eu1 C20 67.3(2)
O5 Eu1 C20 144.8(2)
O2 Eu1 C20 21.72(18)
O6 Eu1 C20 77.44(19)
C40 Eu1 C20 95.5(2)
C1 Eu1 C20 59.1(2)
O3 Eu1 C21 19.49(17)
O4 Eu1 C21 66.3(2)
O1 Eu1 C21 108.4(2)
O5 Eu1 C21 84.63(19)
O2 Eu1 C21 108.38(19)
O6 Eu1 C21 148.0(2)
C40 Eu1 C21 59.9(3)
C1 Eu1 C21 97.2(2)
C20 Eu1 C21 127.8(2)
O3 Eu1 C41 114.1(2)
O4 Eu1 C41 110.2(2)
O1 Eu1 C41 79.0(2)
O5 Eu1 C41 21.26(19)
O2 Eu1 C41 145.22(19)
O6 Eu1 C41 64.54(19)
C40 Eu1 C41 131.6(2)
C1 Eu1 C41 99.8(2)
C20 Eu1 C41 123.6(2)
C21 Eu1 C41 104.8(2)
O3 Eu1 C60 146.25(19)
O4 Eu1 C60 73.6(2)
O1 Eu1 C60 115.5(2)
O5 Eu1 C60 66.2(2)
O2 Eu1 C60 106.8(2)
O6 Eu1 C60 21.4(2)
C40 Eu1 C60 92.6(2)
C1 Eu1 C60 133.4(2)
C20 Eu1 C60 96.9(2)
C21 Eu1 C60 126.8(2)
C41 Eu1 C60 58.4(2)
C1 O1 Eu1 118.8(5)
C20 O2 Eu1 118.0(4)
C21 O3 Eu1 125.6(4)
C40 O4 Eu1 118.3(5)
C41 O5 Eu1 119.8(5)
C60 O6 Eu1 119.0(5)
O1 C1 C10 124.3(9)
O1 C1 C2 116.3(9)
C10 C1 C2 119.2(9)
O1 C1 Eu1 39.6(4)
C10 C1 Eu1 109.8(6)
C2 C1 Eu1 113.5(6)
C3 C2 C1 120.4(10)
C2 C3 C4 122.3(10)
C5 C4 C3 122.1(11)
C5 C4 C9 120.4(11)
C3 C4 C9 117.5(9)
C6 C5 C4 120.5(11)
C5 C6 C7 118.0(11)
C8 C7 C6 122.8(12)
C7 C8 C9 120.6(11)
C8 C9 C4 117.6(10)
C8 C9 C10 121.2(11)
C4 C9 C10 121.0(10)
C1 C10 C9 119.5(10)
C1 C10 C11 120.0(9)
C9 C10 C11 120.6(9)
C12 C11 C20 119.0(9)
C12 C11 C10 123.9(9)
C20 C11 C10 117.0(8)
C11 C12 C17 122.2(8)
C11 C12 C13 121.8(9)
C17 C12 C13 116.0(8)
C14 C13 C12 121.7(10)
C13 C14 C15 120.7(9)
C16 C15 C14 120.0(9)
C15 C16 C17 120.7(9)
C16 C17 C12 120.9(8)
C16 C17 C18 121.9(9)
C12 C17 C18 117.2(8)
C19 C18 C17 119.6(8)
C18 C19 C20 123.5(8)
O2 C20 C19 119.9(8)
O2 C20 C11 121.9(8)
C19 C20 C11 118.2(8)
O2 C20 Eu1 40.3(3)
C19 C20 Eu1 118.6(5)
C11 C20 Eu1 108.6(6)
O3 C21 C30 122.6(7)
O3 C21 C22 119.3(7)
C30 C21 C22 118.0(8)
O3 C21 Eu1 34.9(3)
C30 C21 Eu1 108.5(5)
C22 C21 Eu1 123.2(5)
C23 C22 C21 123.6(7)
C22 C23 C24 120.0(7)
C25 C24 C29 121.2(7)
C25 C24 C23 120.7(7)
C29 C24 C23 117.9(7)
C26 C25 C24 119.4(8)
C25 C26 C27 120.5(8)
C28 C27 C26 121.5(7)
C27 C28 C29 120.6(7)
C24 C29 C28 116.8(7)
C24 C29 C30 120.3(7)
C28 C29 C30 123.0(7)
C21 C30 C29 119.9(8)
C21 C30 C31 119.5(8)
C29 C30 C31 120.5(7)
C40 C31 C32 118.9(9)
C40 C31 C30 121.0(9)
C32 C31 C30 120.0(9)
C33 C32 C37 117.3(8)
C33 C32 C31 123.1(8)
C37 C32 C31 119.5(9)
C34 C33 C32 121.2(9)
C33 C34 C35 120.7(10)
C36 C35 C34 120.2(10)
C35 C36 C37 122.1(11)
C38 C37 C36 122.8(11)
C38 C37 C32 118.8(8)
C36 C37 C32 118.4(11)
C39 C38 C37 120.8(10)
C38 C39 C40 121.4(10)
O4 C40 C31 120.7(10)
O4 C40 C39 118.8(10)
C31 C40 C39 120.5(9)
O4 C40 Eu1 39.6(4)
C31 C40 Eu1 109.8(7)
C39 C40 Eu1 116.1(7)
O5 C41 C50 122.1(7)
O5 C41 C42 118.2(8)
C50 C41 C42 119.5(8)
O5 C41 Eu1 38.9(3)
C50 C41 Eu1 109.8(5)
C42 C41 Eu1 113.9(6)
C43 C42 C41 121.2(10)
C42 C43 C44 121.2(9)
C43 C44 C45 121.1(10)
C43 C44 C49 119.6(9)
C45 C44 C49 119.2(11)
C46 C45 C44 119.2(11)
C45 C46 C47 121.8(10)
C48 C47 C46 119.2(11)
C47 C48 C49 121.5(10)
C48 C49 C50 122.2(9)
C48 C49 C44 119.1(9)
C50 C49 C44 118.7(9)
C41 C50 C49 119.8(7)
C41 C50 C51 119.6(7)
C49 C50 C51 120.5(9)
C60 C51 C52 120.5(8)
C60 C51 C50 118.5(7)
C52 C51 C50 121.0(7)
C53 C52 C51 122.8(8)
C53 C52 C57 117.9(8)
C51 C52 C57 119.2(8)
C54 C53 C52 121.4(9)
C53 C54 C55 119.5(10)
C56 C55 C54 120.8(10)
C55 C56 C57 120.9(9)
C58 C57 C56 121.4(8)
C58 C57 C52 119.1(8)
C56 C57 C52 119.4(8)
C59 C58 C57 120.7(8)
C58 C59 C60 121.4(9)
O6 C60 C51 121.8(8)
O6 C60 C59 119.3(8)
C51 C60 C59 118.9(8)
O6 C60 Eu1 39.6(3)
C51 C60 Eu1 109.5(6)
C59 C60 Eu1 117.2(6)
C66 N1 C67 122.9(7)
C66 N2 C69 122.0(7)
C66 N2 C61 121.0(8)
C69 N2 C61 117.0(7)
N2 C61 C62 112.9(8)
C63 C62 C61 111.7(9)
C62 C63 C64 114.2(8)
C63 C64 C65 111.9(8)
C66 C65 C64 110.9(8)
N1 C66 N2 121.3(8)
N1 C66 C65 116.7(8)
N2 C66 C65 121.9(8)
N1 C67 C68 107.6(7)
C69 C68 C67 108.6(7)
N2 C69 C68 111.7(8)
C75 N3 C76 122.5(7)
C75 N4 C70 123.4(8)
C75 N4 C78 119.0(8)
C70 N4 C78 117.6(7)
N4 C70 C71 112.7(7)
C70 C71 C72 115.0(8)
C71 C72 C73 114.8(8)
C72 C73 C74 114.6(8)
C75 C74 C73 113.4(7)
N3 C75 N4 124.2(8)
N3 C75 C74 117.3(8)
N4 C75 C74 118.4(8)
N3 C76 C77 106.7(7)
C78 C77 C76 109.9(8)
N4 C78 C77 111.6(7)
C84 N5 C85 122.2(8)
C84 N6 C79 122.4(8)
C84 N6 C87 120.7(9)
C79 N6 C87 116.5(8)
N6 C79 C80 115.7(11)
C79 C80 C81 114.6(11)
C82 C81 C80 113.2(9)
C81 C82 C83 113.9(10)
C84 C83 C82 110.8(7)
N5 C84 N6 123.5(9)
N5 C84 C83 118.4(9)
N6 C84 C83 117.8(9)
N5 C85 C86 108.4(8)
C87 C86 C85 109.7(7)
N6 C87 C86 110.1(7)
C88 O7 C91 111.4(12)
O7 C88 C89 103.3(12)
C90 C89 C88 104.6(11)
C91 C90 C89 106.0(12)
O7 C91 C90 106.8(12)
C92 O8 C95 111.5(15)
O8 C92 C93 112.2(15)
C92 C93 C94 104.3(14)
C93 C94 C95 104.9(13)
O8 C95 C94 104.0(15)
C96 O9 C99 95.0(19)
C97 C96 O9 111.4(18)
C96 C97 C98 103(2)
C97 C98 C99 104(2)
O9 C99 C98 101.2(19)

loop_
_geom_bond_atom_site_label_1
_geom_bond_atom_site_label_2
_geom_bond_distance
Eu1 O3 2.247(5)
Eu1 O4 2.261(6)
Eu1 O1 2.275(5)
Eu1 O5 2.317(5)
Eu1 O2 2.331(5)
Eu1 O6 2.334(5)
Eu1 C40 3.125(9)
Eu1 C1 3.130(9)
Eu1 C20 3.184(8)
Eu1 C21 3.192(8)
Eu1 C41 3.200(8)
Eu1 C60 3.203(8)
O1 C1 1.318(10)
O2 C20 1.335(9)
O3 C21 1.310(8)
O4 C40 1.338(10)
O5 C41 1.338(9)
O6 C60 1.337(9)
C1 C10 1.378(13)
C1 C2 1.468(14)
C2 C3 1.346(12)
C3 C4 1.422(14)
C4 C5 1.401(14)
C4 C9 1.424(15)
C5 C6 1.393(16)
C6 C7 1.404(16)
C7 C8 1.345(13)
C8 C9 1.414(13)
C9 C10 1.437(13)
C10 C11 1.483(13)
C11 C12 1.401(12)
C11 C20 1.419(12)
C12 C17 1.417(12)
C12 C13 1.425(11)
C13 C14 1.359(13)
C14 C15 1.388(14)
C15 C16 1.355(12)
C16 C17 1.398(12)
C17 C18 1.444(12)
C18 C19 1.356(11)
C19 C20 1.405(11)
C21 C30 1.404(11)
C21 C22 1.415(11)
C22 C23 1.347(11)
C23 C24 1.452(10)
C24 C25 1.417(10)
C24 C29 1.419(10)
C25 C26 1.371(10)
C26 C27 1.385(11)
C27 C28 1.375(10)
C28 C29 1.428(10)
C29 C30 1.439(11)
C30 C31 1.500(12)
C31 C40 1.386(13)
C31 C32 1.436(13)
C32 C33 1.413(12)
C32 C37 1.431(13)
C33 C34 1.378(11)
C34 C35 1.381(14)
C35 C36 1.337(15)
C36 C37 1.424(14)
C37 C38 1.403(14)
C38 C39 1.364(14)
C39 C40 1.402(13)
C41 C50 1.400(11)
C41 C42 1.421(11)
C42 C43 1.374(12)
C43 C44 1.390(13)
C44 C45 1.412(13)
C44 C49 1.444(12)
C45 C46 1.394(16)
C46 C47 1.410(15)
C47 C48 1.374(12)
C48 C49 1.405(12)
C49 C50 1.440(12)
C50 C51 1.496(10)
C51 C60 1.383(11)
C51 C52 1.430(11)
C52 C53 1.428(12)
C52 C57 1.430(12)
C53 C54 1.373(12)
C54 C55 1.417(14)
C55 C56 1.363(13)
C56 C57 1.410(11)
C57 C58 1.402(11)
C58 C59 1.367(12)
C59 C60 1.430(12)
N1 C66 1.309(10)
N1 C67 1.472(10)
N2 C66 1.330(10)
N2 C69 1.455(10)
N2 C61 1.473(11)
C61 C62 1.539(13)
C62 C63 1.536(11)
C63 C64 1.549(12)
C64 C65 1.555(11)
C65 C66 1.482(12)
C67 C68 1.536(11)
C68 C69 1.505(12)
N3 C75 1.295(10)
N3 C76 1.472(10)
N4 C75 1.324(10)
N4 C70 1.443(10)
N4 C78 1.477(11)
C70 C71 1.489(12)
C71 C72 1.505(13)
C72 C73 1.507(12)
C73 C74 1.524(11)
C74 C75 1.501(11)
C76 C77 1.513(11)
C77 C78 1.501(12)
N5 C84 1.287(12)
N5 C85 1.461(11)
N6 C84 1.329(11)
N6 C79 1.447(14)
N6 C87 1.469(10)
C79 C80 1.480(18)
C80 C81 1.524(15)
C81 C82 1.519(14)
C82 C83 1.531(13)
C83 C84 1.512(12)
C85 C86 1.516(11)
C86 C87 1.505(13)
O7 C88 1.402(15)
O7 C91 1.418(16)
C88 C89 1.562(17)
C89 C90 1.514(16)
C90 C91 1.487(17)
O8 C92 1.349(18)
O8 C95 1.373(17)
C92 C93 1.402(19)
C93 C94 1.475(18)
C94 C95 1.53(2)
O9 C96 1.45(2)
O9 C99 1.51(2)
C96 C97 1.38(3)
C97 C98 1.49(2)
C98 C99 1.52(3)

loop_
_geom_hbond_atom_site_label_D
_geom_hbond_atom_site_label_H
_geom_hbond_atom_site_label_A
_geom_hbond_distance_DH
_geom_hbond_distance_HA
_geom_hbond_distance_DA
_geom_hbond_angle_DHA
N1 H1 O2 0.86 1.89 2.753(8) 175.4
N3 H3A O5 0.86 1.95 2.792(9) 166.4
N5 H5A O6 0.86 1.85 2.701(10) 170.7
